data_8104149
loop_
_publ_author_name
'Prescott, H.A.'
'Troyanov, S.I.'
'Kemnitz, E.'

_publ_section_title
;
 The crystal structures of the potassium hydrogen monofluorophosphates, K
 H P O3 F and K3 (H (P O3 F)2), and the alpha modification of Rb H P O3 F
;
_journal_name_full 'Zeitschrift fuer Kristallographie (149,1979-)'
_journal_page_first 604
_journal_page_last 611
_journal_volume 218
_journal_year 2003
_chemical_formula_sum 'F H O3 P Rb'
_chemical_name_systematic 'Rb (H P O3 F)'
_space_group_IT_number 14
_symmetry_space_group_name_Hall '-P 2yn'
_symmetry_space_group_name_H-M 'P 1 21/n 1'
_cell_angle_alpha 90
_cell_angle_beta 105.38
_cell_angle_gamma 90
_cell_formula_units_Z 8
_cell_length_a 7.465
_cell_length_b 15.551
_cell_length_c 7.563
_cell_volume 846.533
_citation_journal_id_ASTM ZEKRDZ
_cod_data_source_file Prescott_ZEKRDZ_2003_822.cif
_cod_data_source_block H1F1O3P1Rb1
_cod_original_cell_volume 846.5332
_cod_original_sg_symbol_Hall '-P 2ybc (x-z,y,z)'
_cod_original_formula_sum 'H1 F1 O3 P1 Rb1'
_cod_database_code 8104149

loop_
_symmetry_equiv_pos_as_xyz
x,y,z
-x+1/2,y+1/2,-z+1/2
-x,-y,-z
x-1/2,-y-1/2,z-1/2

loop_
_atom_site_label
_atom_site_type_symbol
_atom_site_fract_x
_atom_site_fract_y
_atom_site_fract_z
_atom_site_occupancy
_atom_site_U_iso_or_equiv
P1 P+5 0.2415 0.53339 0.73292 1 0.0
O1 O-2 0.1455 0.4763 0.8344 1 0.0
O2 O-2 0.3619 0.4943 0.6239 1 0.0
H1 H+1 0.353 0.615 0.949 1 0.0
Rb2 Rb+1 0.06693 0.29538 0.74534 1 0.0
Rb1 Rb+1 0.24359 0.45173 1.22459 1 0.0
O4 O-2 0.6814 0.2308 0.6317 1 0.0
O3 O-2 0.3532 0.6072 0.8516 1 0.0
F2 F-1 0.489 0.249 0.8487 1 0.0
F1 F-1 0.0875 0.5838 0.5883 1 0.0
O6 O-2 0.4259 0.3401 0.5789 1 0.0
P2 P+5 0.5926 0.29733 0.7197 1 0.0
H2 H+1 0.395 0.389 0.601 1 0.0
O5 O-2 0.7163 0.3612 0.841 1 0.0
